data_7704509
loop_
_publ_author_name
'Suter, Riccardo'
'Wagner, Mona'
'Querci, Lorenzo'
'Conti, Riccardo'
'Benk\>o, Zolt\'an'
'Gr\"utzmacher, Hansj\"org'

_publ_section_title
;
 1,3,4-Azadiphospholides as building blocks for scorpionate and bidentate
 ligands in multinuclear complexes.
;
_journal_issue 24
_journal_name_full 'Dalton transactions (Cambridge, England : 2003)'
_journal_page_first 8201
_journal_page_last 8208
_journal_paper_doi 10.1039/d0dt01864c
_journal_volume 49
_journal_year 2020
_chemical_formula_moiety 'C18 H12 N3 O4 P7'
_chemical_formula_sum 'C18 H12 N3 O4 P7'
_chemical_formula_weight 551.10
_chemical_melting_point 413
_chemical_name_systematic 'tris([1,3,4]azadiphospholo[1,2-a]pyridin-3-yl) phosphate'
_chemical_properties_physical ', Moisture-sensitive'
_space_group_crystal_system triclinic
_space_group_IT_number 2
_space_group_name_Hall '-P 1'
_space_group_name_H-M_alt 'P -1'
_atom_sites_solution_hydrogens geom
_atom_sites_solution_primary direct
_audit_creation_date 2016-07-20
_audit_creation_method
;
Olex2 1.2
(compiled 2016.02.19 svn.r3266 for OlexSys, GUI svn.r5155)
;
_audit_update_record
;
2016-07-21 deposited with the CCDC.	2020-05-27 downloaded from the CCDC.
;
_cell_angle_alpha 112.956(4)
_cell_angle_beta 104.532(3)
_cell_angle_gamma 93.858(3)
_cell_formula_units_Z 2
_cell_length_a 8.6804(3)
_cell_length_b 11.7969(5)
_cell_length_c 12.7633(5)
_cell_measurement_reflns_used 5229
_cell_measurement_temperature 105(1)
_cell_measurement_theta_max 29.4860
_cell_measurement_theta_min 3.1420
_cell_volume 1144.81(9)
_computing_cell_refinement 'CrysAlis RED, Oxford Diffraction Ltd.'
_computing_data_collection 'CrysAlis CCD, Oxford Diffraction Ltd.'
_computing_data_reduction 'CrysAlis RED, Oxford Diffraction Ltd.'
_computing_molecular_graphics 'Olex2 (Dolomanov et al., 2009)'
_computing_publication_material 'Olex2 (Dolomanov et al., 2009)'
_computing_structure_refinement 'XL (Sheldrick, 2008)'
_computing_structure_solution 'XS (Sheldrick, 2008)'
_diffrn_ambient_temperature 105(1)
_diffrn_detector 'Oxford Diffraction Sapphire 3'
_diffrn_detector_area_resol_mean 8.26
_diffrn_detector_type 'CCD area detector'
_diffrn_measured_fraction_theta_full 0.999
_diffrn_measured_fraction_theta_max 0.999
_diffrn_measurement_details
;
#__ type_ start__ end____ width___ exp.time_
  1 omega  -23.00    8.00   1.0000   45.0000
omega____ theta____ kappa____ phi______ frames
    -      -21.7904  -99.0000   60.0000 31

#__ type_ start__ end____ width___ exp.time_
  2 omega  -19.00    8.00   1.0000   45.0000
omega____ theta____ kappa____ phi______ frames
    -      -21.7904  -99.0000 -180.0000 27

#__ type_ start__ end____ width___ exp.time_
  3 omega  -24.00   15.00   1.0000   45.0000
omega____ theta____ kappa____ phi______ frames
    -      -21.7904  -99.0000  -90.0000 39

#__ type_ start__ end____ width___ exp.time_
  4 omega   -3.00   94.00   1.0000   45.0000
omega____ theta____ kappa____ phi______ frames
    -       22.2592   38.0000   90.0000 97

#__ type_ start__ end____ width___ exp.time_
  5 omega   42.00   90.00   1.0000   45.0000
omega____ theta____ kappa____ phi______ frames
    -       22.2592  179.0000  -30.0000 48

#__ type_ start__ end____ width___ exp.time_
  6 omega    2.00   91.00   1.0000   45.0000
omega____ theta____ kappa____ phi______ frames
    -       22.2592   57.0000 -180.0000 89

#__ type_ start__ end____ width___ exp.time_
  7 omega  -46.00   48.00   1.0000   45.0000
omega____ theta____ kappa____ phi______ frames
    -       22.2592  -38.0000  -90.0000 94

#__ type_ start__ end____ width___ exp.time_
  8 omega  -98.00  -32.00   1.0000   45.0000
omega____ theta____ kappa____ phi______ frames
    -      -21.7904  179.0000    0.0000 66

#__ type_ start__ end____ width___ exp.time_
  9 omega    1.00   91.00   1.0000   45.0000
omega____ theta____ kappa____ phi______ frames
    -       22.2592   57.0000  -60.0000 90
;
_diffrn_measurement_device 'kappa-stage diffractometer'
_diffrn_measurement_device_type 'Oxford Diffraction Xcalibur S'
_diffrn_measurement_method '\w and \f scans'
_diffrn_orient_matrix_UB_11 0.0813507000
_diffrn_orient_matrix_UB_12 0.0284600000
_diffrn_orient_matrix_UB_13 0.0348217000
_diffrn_orient_matrix_UB_21 0.0042603000
_diffrn_orient_matrix_UB_22 -0.0456469000
_diffrn_orient_matrix_UB_23 0.0233982000
_diffrn_orient_matrix_UB_31 0.0272550000
_diffrn_orient_matrix_UB_32 -0.0390092000
_diffrn_orient_matrix_UB_33 -0.0474045000
_diffrn_radiation_monochromator 'focusing graphite'
_diffrn_radiation_probe x-ray
_diffrn_radiation_type MoK\a
_diffrn_radiation_wavelength 0.71073
_diffrn_reflns_av_R_equivalents 0.0325
_diffrn_reflns_av_unetI/netI 0.0458
_diffrn_reflns_Laue_measured_fraction_full 0.999
_diffrn_reflns_Laue_measured_fraction_max 0.999
_diffrn_reflns_limit_h_max 10
_diffrn_reflns_limit_h_min -10
_diffrn_reflns_limit_k_max 14
_diffrn_reflns_limit_k_min -14
_diffrn_reflns_limit_l_max 15
_diffrn_reflns_limit_l_min -15
_diffrn_reflns_number 12458
_diffrn_reflns_point_group_measured_fraction_full 0.999
_diffrn_reflns_point_group_measured_fraction_max 0.999
_diffrn_reflns_theta_full 26.000
_diffrn_reflns_theta_max 26.369
_diffrn_reflns_theta_min 2.825
_diffrn_source 'sealed tube'
_exptl_absorpt_coefficient_mu 0.572
_exptl_absorpt_correction_T_max 1.00000
_exptl_absorpt_correction_T_min 0.95871
_exptl_absorpt_correction_type multi-scan
_exptl_absorpt_process_details
;
CrysAlisPro, Agilent Technologies,
Version 1.171.36.28 (release 01-02-2013 CrysAlis171 .NET)
(compiled Feb  1 2013,16:14:44)
Empirical absorption correction using spherical harmonics,
 implemented in SCALE3 ABSPACK scaling algorithm.
;
_exptl_crystal_colour 'clear light yellow'
_exptl_crystal_density_diffrn 1.599
_exptl_crystal_description block
_exptl_crystal_F_000 556
_exptl_crystal_recrystallization_method 'Re-crystallisation from solvent: THF'
_exptl_crystal_size_max 0.21
_exptl_crystal_size_mid 0.2
_exptl_crystal_size_min 0.08
_refine_diff_density_max 0.473
_refine_diff_density_min -0.651
_refine_diff_density_rms 0.069
_refine_ls_extinction_method none
_refine_ls_goodness_of_fit_ref 1.179
_refine_ls_hydrogen_treatment constr
_refine_ls_matrix_type full
_refine_ls_number_parameters 329
_refine_ls_number_reflns 4678
_refine_ls_number_restraints 0
_refine_ls_restrained_S_all 1.179
_refine_ls_R_factor_all 0.0707
_refine_ls_R_factor_gt 0.0589
_refine_ls_shift/su_max 0.000
_refine_ls_shift/su_mean 0.000
_refine_ls_structure_factor_coef Fsqd
_refine_ls_weighting_details 'w=1/[\s^2^(Fo^2^)+(0.0265P)^2^+1.6761P] where P=(Fo^2^+2Fc^2^)/3'
_refine_ls_weighting_scheme calc
_refine_ls_wR_factor_gt 0.1086
_refine_ls_wR_factor_ref 0.1129
_reflns_Friedel_coverage 0.000
_reflns_number_gt 4093
_reflns_number_total 4678
_reflns_threshold_expression 'I > 2\s(I)'
_cod_data_source_file d0dt01864c2.cif
_cod_data_source_block mw26
_cod_depositor_comments 'Adding full bibliography for 7704506--7704517.cif.'
_cod_original_cell_volume 1144.80(9)
_cod_database_code 7704509
_chemical_oxdiff_formula 'P7 C50 H50 N2 O4'
_shelx_space_group_comment
;
The symmetry employed for this shelxl refinement is uniquely defined
by the following loop, which should always be used as a source of
symmetry information in preference to the above space-group names.
They are only intended as comments.
;
_reflns_odcompleteness_completeness 99.91
_reflns_odcompleteness_iscentric 1
_reflns_odcompleteness_theta 28.22
_olex2_refinement_description
;
1. Fixed Uiso
 At 1.2 times of:
  All C(H) groups
2. Uiso/Uaniso restraints and constraints
Uanis(O3) = Uanis(O00E)
3. Others
 Sof(O0)=Sof(O00E)=Sof(O00K)=Sof(O00N)=Sof(P0)=1-FVAR(1)
 Sof(P1)=Sof(O3)=Sof(O2)=Sof(O4)=Sof(O1)=FVAR(1)
4.a Aromatic/amide H refined with riding coordinates:
 C5(H5), C6(H6), C8(H8), C15(H15), C4(H4), C10(H10), C9(H9), C17(H17),
 C11(H11), C3(H3), C18(H18), C16(H16)
;
_shelx_shelxl_version_number 2014/7
_olex2_submission_special_instructions 'No special instructions were received'

loop_
_space_group_symop_operation_xyz
'x, y, z'
'-x, -y, -z'

loop_
_atom_site_label
_atom_site_type_symbol
_atom_site_fract_x
_atom_site_fract_y
_atom_site_fract_z
_atom_site_U_iso_or_equiv
_atom_site_adp_type
_atom_site_occupancy
_atom_site_site_symmetry_order
_atom_site_calc_flag
_atom_site_refinement_flags_posn
_atom_site_refinement_flags_adp
_atom_site_refinement_flags_occupancy
_atom_site_disorder_assembly
_atom_site_disorder_group
P7 P 0.72437(11) 0.15271(9) 0.01943(8) 0.0266(2) Uani 1 1 d . . . . .
P6 P 0.51834(12) 0.23545(9) 0.03161(8) 0.0268(2) Uani 1 1 d . . . . .
P3 P 0.13138(12) 0.19534(9) 0.55036(8) 0.0312(2) Uani 1 1 d . . . . .
P4 P 0.46189(12) 0.56763(11) 0.21078(9) 0.0394(3) Uani 1 1 d . . . . .
P5 P 0.37682(13) 0.73533(10) 0.22396(10) 0.0430(3) Uani 1 1 d . . . . .
P2 P 0.26440(15) 0.18632(13) 0.43121(10) 0.0497(3) Uani 1 1 d . . . . .
P1 P 0.30548(19) 0.31534(16) 0.24511(16) 0.0182(4) Uani 0.652(3) 1 d . . P A 2
O3 O 0.231(11) 0.356(8) 0.135(7) 0.0331(7) Uani 0.652(3) 1 d . . P A 2
N2 N 0.1384(3) 0.5406(2) 0.1571(2) 0.0185(5) Uani 1 1 d . . . . .
N3 N 0.5954(3) 0.1232(2) 0.1799(2) 0.0222(6) Uani 1 1 d . . . . .
N1 N 0.0151(3) 0.3065(3) 0.4061(2) 0.0230(6) Uani 1 1 d . . . . .
O2 O 0.1398(5) 0.2747(4) 0.2619(4) 0.0214(10) Uani 0.652(3) 1 d . . P A 2
C14 C 0.7189(4) 0.0978(3) 0.1274(3) 0.0199(7) Uani 1 1 d . . . . .
C7 C 0.2711(4) 0.4841(3) 0.1679(3) 0.0229(7) Uani 1 1 d . . . . .
C12 C 0.1744(4) 0.6672(3) 0.1810(3) 0.0240(7) Uani 1 1 d . . . . .
C5 C -0.2101(4) 0.4094(3) 0.4037(3) 0.0224(7) Uani 1 1 d . . . . .
H5 H -0.2771 0.4549 0.3736 0.027 Uiso 1 1 calc R . . . .
C6 C -0.0864(4) 0.3736(3) 0.3613(3) 0.0207(7) Uani 1 1 d . . . . .
H6 H -0.0686 0.3939 0.3013 0.025 Uiso 1 1 calc R . . . .
O4 O 0.3429(4) 0.1834(3) 0.1711(3) 0.0211(8) Uani 0.652(3) 1 d . . P A 2
C2 C -0.0056(4) 0.2768(3) 0.4980(3) 0.0225(7) Uani 1 1 d . . . . .
C8 C -0.0204(4) 0.4800(3) 0.1245(3) 0.0204(7) Uani 1 1 d . . . . .
H8 H -0.0419 0.3954 0.1080 0.025 Uiso 1 1 calc R . . . .
O1 O 0.4311(4) 0.4002(3) 0.3515(3) 0.0233(8) Uani 0.652(3) 1 d . . P A 2
C15 C 0.8308(4) 0.0310(3) 0.1677(3) 0.0273(8) Uani 1 1 d . . . . .
H15 H 0.9150 0.0125 0.1346 0.033 Uiso 1 1 calc R . . . .
C4 C -0.2387(4) 0.3781(3) 0.4942(3) 0.0265(7) Uani 1 1 d . . . . .
H4 H -0.3261 0.4009 0.5223 0.032 Uiso 1 1 calc R . . . .
C10 C -0.1127(4) 0.6705(3) 0.1391(3) 0.0299(8) Uani 1 1 d . . . . .
H10 H -0.1977 0.7139 0.1335 0.036 Uiso 1 1 calc R . . . .
C9 C -0.1435(4) 0.5434(3) 0.1168(3) 0.0263(7) Uani 1 1 d . . . . .
H9 H -0.2493 0.5027 0.0966 0.032 Uiso 1 1 calc R . . . .
C17 C 0.6892(4) 0.0181(3) 0.3020(3) 0.0256(7) Uani 1 1 d . . . . .
H17 H 0.6791 -0.0087 0.3599 0.031 Uiso 1 1 calc R . . . .
C11 C 0.0418(5) 0.7293(3) 0.1689(3) 0.0295(8) Uani 1 1 d . . . . .
H11 H 0.0611 0.8129 0.1819 0.035 Uiso 1 1 calc R . . . .
C3 C -0.1383(4) 0.3147(3) 0.5397(3) 0.0250(7) Uani 1 1 d . . . . .
H3 H -0.1570 0.2955 0.6000 0.030 Uiso 1 1 calc R . . . .
C18 C 0.5805(4) 0.0801(3) 0.2654(3) 0.0307(8) Uani 1 1 d . . . . .
H18 H 0.4943 0.0947 0.2968 0.037 Uiso 1 1 calc R . . . .
C16 C 0.8188(4) -0.0070(3) 0.2540(3) 0.0252(7) Uani 1 1 d . . . . .
H16 H 0.8953 -0.0491 0.2806 0.030 Uiso 1 1 calc R . . . .
C13 C 0.4923(5) 0.1890(4) 0.1386(3) 0.0378(10) Uani 1 1 d . . . . .
C1 C 0.1422(5) 0.2638(4) 0.3668(3) 0.0374(10) Uani 1 1 d . . . . .
O0 O 0.1915(10) 0.3351(7) 0.2990(7) 0.0181(17) Uani 0.348(3) 1 d . . P A -2
O00E O 0.23(2) 0.357(14) 0.135(13) 0.0331(7) Uani 0.348(3) 1 d . . P A -2
O00K O 0.4236(8) 0.2674(6) 0.2316(6) 0.0194(15) Uani 0.348(3) 1 d . . P A -2
O00N O 0.1455(7) 0.1290(5) 0.1077(5) 0.0214(15) Uani 0.348(3) 1 d . . P A -2
P0 P 0.2341(4) 0.2537(3) 0.1806(3) 0.0164(8) Uani 0.348(3) 1 d . . P A -2

loop_
_atom_site_aniso_label
_atom_site_aniso_U_11
_atom_site_aniso_U_22
_atom_site_aniso_U_33
_atom_site_aniso_U_23
_atom_site_aniso_U_13
_atom_site_aniso_U_12
P7 0.0263(5) 0.0330(5) 0.0345(5) 0.0212(4) 0.0188(4) 0.0136(4)
P6 0.0309(5) 0.0364(5) 0.0289(5) 0.0218(4) 0.0185(4) 0.0193(4)
P3 0.0356(6) 0.0451(6) 0.0283(5) 0.0259(5) 0.0149(4) 0.0191(4)
P4 0.0167(5) 0.0578(7) 0.0382(6) 0.0134(5) 0.0096(4) 0.0101(5)
P5 0.0333(6) 0.0341(6) 0.0539(7) 0.0056(5) 0.0239(5) -0.0036(4)
P2 0.0503(7) 0.0949(9) 0.0461(6) 0.0543(7) 0.0338(6) 0.0554(7)
P1 0.0149(8) 0.0269(9) 0.0210(9) 0.0152(8) 0.0091(7) 0.0103(7)
O3 0.0387(16) 0.0374(16) 0.0535(16) 0.0348(14) 0.0339(13) 0.0262(13)
N2 0.0200(14) 0.0256(14) 0.0180(13) 0.0135(11) 0.0112(11) 0.0087(11)
N3 0.0219(15) 0.0272(15) 0.0273(14) 0.0166(12) 0.0133(12) 0.0119(12)
N1 0.0217(15) 0.0337(16) 0.0212(13) 0.0160(12) 0.0098(11) 0.0131(12)
O2 0.018(2) 0.036(3) 0.022(2) 0.020(2) 0.0110(18) 0.012(2)
C14 0.0185(17) 0.0167(15) 0.0238(16) 0.0063(13) 0.0089(13) 0.0037(12)
C7 0.0237(18) 0.0355(19) 0.0216(16) 0.0194(15) 0.0121(14) 0.0165(15)
C12 0.0287(19) 0.0257(17) 0.0209(16) 0.0106(14) 0.0117(14) 0.0063(14)
C5 0.0167(17) 0.0247(17) 0.0235(16) 0.0097(14) 0.0026(13) 0.0053(13)
C6 0.0183(17) 0.0277(17) 0.0188(15) 0.0130(14) 0.0046(13) 0.0056(13)
O4 0.0164(19) 0.026(2) 0.029(2) 0.0174(18) 0.0109(16) 0.0065(16)
C2 0.0247(19) 0.0265(17) 0.0175(15) 0.0110(14) 0.0058(13) 0.0042(14)
C8 0.0218(18) 0.0260(17) 0.0201(15) 0.0134(14) 0.0107(13) 0.0065(13)
O1 0.0182(19) 0.0312(19) 0.0251(18) 0.0146(16) 0.0087(14) 0.0085(15)
C15 0.0242(19) 0.0303(18) 0.0357(19) 0.0171(16) 0.0155(15) 0.0135(15)
C4 0.0172(18) 0.0340(19) 0.0280(18) 0.0099(16) 0.0117(14) 0.0035(14)
C10 0.033(2) 0.045(2) 0.0225(17) 0.0190(16) 0.0146(15) 0.0279(17)
C9 0.0193(18) 0.040(2) 0.0205(16) 0.0113(15) 0.0080(13) 0.0094(15)
C17 0.0274(19) 0.0289(18) 0.0280(17) 0.0185(15) 0.0091(14) 0.0099(14)
C11 0.045(2) 0.0276(18) 0.0285(18) 0.0167(16) 0.0213(17) 0.0184(16)
C3 0.0252(19) 0.0317(18) 0.0218(16) 0.0137(15) 0.0100(14) 0.0018(14)
C18 0.030(2) 0.045(2) 0.036(2) 0.0291(18) 0.0197(16) 0.0189(17)
C16 0.0233(19) 0.0222(17) 0.0315(18) 0.0122(15) 0.0074(15) 0.0115(14)
C13 0.041(2) 0.062(3) 0.043(2) 0.040(2) 0.0321(19) 0.040(2)
C1 0.036(2) 0.070(3) 0.033(2) 0.037(2) 0.0244(17) 0.034(2)
O0 0.025(5) 0.016(4) 0.019(4) 0.011(4) 0.010(3) 0.006(3)
O00E 0.0387(16) 0.0374(16) 0.0535(16) 0.0348(14) 0.0339(13) 0.0262(13)
O00K 0.022(4) 0.025(4) 0.020(3) 0.013(3) 0.012(3) 0.013(3)
O00N 0.019(4) 0.020(3) 0.029(3) 0.010(3) 0.012(3) 0.005(3)
P0 0.0149(15) 0.0193(15) 0.0178(16) 0.0097(14) 0.0060(13) 0.0048(12)

loop_
_atom_type_symbol
_atom_type_description
_atom_type_scat_dispersion_real
_atom_type_scat_dispersion_imag
_atom_type_scat_source
C C 0.0033 0.0016 'International Tables Vol C Tables 4.2.6.8 and 6.1.1.4'
H H 0.0000 0.0000 'International Tables Vol C Tables 4.2.6.8 and 6.1.1.4'
N N 0.0061 0.0033 'International Tables Vol C Tables 4.2.6.8 and 6.1.1.4'
O O 0.0106 0.0060 'International Tables Vol C Tables 4.2.6.8 and 6.1.1.4'
P P 0.1023 0.0942 'International Tables Vol C Tables 4.2.6.8 and 6.1.1.4'

loop_
_geom_angle_atom_site_label_1
_geom_angle_atom_site_label_2
_geom_angle_atom_site_label_3
_geom_angle
_geom_angle_site_symmetry_1
_geom_angle_site_symmetry_3
_geom_angle_publ_flag
C14 P7 P6 94.28(11) . . ?
C13 P6 P7 92.64(12) . . ?
C2 P3 P2 94.08(11) . . ?
C7 P4 P5 93.06(12) . . ?
C12 P5 P4 94.01(12) . . ?
C1 P2 P3 93.06(12) . . ?
O3 P1 O00E 0(7) . . ?
O2 P1 O3 98(3) . . ?
O2 P1 O4 100.8(3) . . ?
O2 P1 O00E 98(6) . . ?
O4 P1 O3 99(3) . . ?
O4 P1 O00E 100(5) . . ?
O1 P1 O3 121(3) . . ?
O1 P1 O2 116.7(2) . . ?
O1 P1 O4 117.5(2) . . ?
O1 P1 O00E 120(5) . . ?
O0 P1 O3 101(3) . . ?
O0 P1 O2 27.0(3) . . ?
O0 P1 O4 126.0(4) . . ?
O0 P1 O1 93.1(4) . . ?
O0 P1 O00E 101(6) . . ?
P0 P1 O3 66(3) . . ?
P0 P1 O2 64.2(2) . . ?
P0 P1 O4 55.1(2) . . ?
P0 P1 O1 171.8(2) . . ?
P0 P1 O0 89.5(4) . . ?
P0 P1 O00E 67(5) . . ?
C7 O3 P1 113(4) . . ?
C7 O3 P0 145(6) . . ?
P0 O3 P1 32(2) . . ?
C7 N2 C12 114.5(3) . . ?
C7 N2 C8 124.3(3) . . ?
C8 N2 C12 121.2(3) . . ?
C14 N3 C18 120.9(3) . . ?
C13 N3 C14 114.4(3) . . ?
C13 N3 C18 124.6(3) . . ?
C6 N1 C2 121.4(3) . . ?
C1 N1 C6 124.7(3) . . ?
C1 N1 C2 113.9(3) . . ?
C1 O2 P1 118.6(3) . . ?
C1 O2 P0 139.9(4) . . ?
O0 O2 P1 56.6(8) . . ?
O0 O2 C1 86.9(8) . . ?
O0 O2 P0 88.9(9) . . ?
P0 O2 P1 34.30(15) . . ?
N3 C14 P7 117.4(2) . . ?
N3 C14 C15 116.9(3) . . ?
C15 C14 P7 125.6(2) . . ?
O3 C7 P4 126(4) . . ?
N2 C7 P4 120.7(2) . . ?
N2 C7 O3 113(4) . . ?
N2 C7 O00E 113(7) . . ?
O00E C7 P4 126(7) . . ?
O00E C7 O3 0(10) . . ?
N2 C12 P5 117.7(2) . . ?
N2 C12 C11 116.8(3) . . ?
C11 C12 P5 125.5(3) . . ?
C6 C5 H5 120.0 . . ?
C6 C5 C4 120.0(3) . . ?
C4 C5 H5 120.0 . . ?
N1 C6 H6 119.7 . . ?
C5 C6 N1 120.5(3) . . ?
C5 C6 H6 119.7 . . ?
C13 O4 P1 114.5(3) . . ?
O00K O4 P1 50.6(4) . . ?
O00K O4 C13 70.0(4) . . ?
O00K O4 P0 84.0(4) . . ?
P0 O4 P1 34.66(17) . . ?
P0 O4 C13 133.1(3) . . ?
N1 C2 P3 117.8(2) . . ?
N1 C2 C3 116.5(3) . . ?
C3 C2 P3 125.7(2) . . ?
N2 C8 H8 119.9 . . ?
C9 C8 N2 120.2(3) . . ?
C9 C8 H8 119.9 . . ?
P1 O1 O00K 45.0(2) . . ?
C14 C15 H15 119.1 . . ?
C16 C15 C14 121.8(3) . . ?
C16 C15 H15 119.1 . . ?
C5 C4 H4 120.2 . . ?
C3 C4 C5 119.6(3) . . ?
C3 C4 H4 120.2 . . ?
C9 C10 H10 120.2 . . ?
C11 C10 H10 120.2 . . ?
C11 C10 C9 119.5(3) . . ?
C8 C9 C10 120.4(3) . . ?
C8 C9 H9 119.8 . . ?
C10 C9 H9 119.8 . . ?
C18 C17 H17 119.6 . . ?
C18 C17 C16 120.7(3) . . ?
C16 C17 H17 119.6 . . ?
C12 C11 H11 119.1 . . ?
C10 C11 C12 121.9(3) . . ?
C10 C11 H11 119.1 . . ?
C2 C3 H3 119.1 . . ?
C4 C3 C2 121.8(3) . . ?
C4 C3 H3 119.1 . . ?
N3 C18 H18 119.8 . . ?
C17 C18 N3 120.4(3) . . ?
C17 C18 H18 119.8 . . ?
C15 C16 C17 119.1(3) . . ?
C15 C16 H16 120.4 . . ?
C17 C16 H16 120.4 . . ?
N3 C13 P6 121.2(2) . . ?
N3 C13 O4 111.8(3) . . ?
N3 C13 O00K 111.3(3) . . ?
O4 C13 P6 125.0(3) . . ?
O4 C13 O00K 41.9(3) . . ?
O00K C13 P6 120.1(3) . . ?
N1 C1 P2 121.1(2) . . ?
N1 C1 O2 111.7(3) . . ?
N1 C1 O0 110.2(4) . . ?
O2 C1 P2 126.4(3) . . ?
O2 C1 O0 28.1(3) . . ?
O0 C1 P2 124.9(4) . . ?
P1 O0 C1 126.6(6) . . ?
P1 O0 P0 34.3(2) . . ?
O2 O0 P1 96.3(9) . . ?
O2 O0 C1 65.0(8) . . ?
O2 O0 P0 64.2(8) . . ?
C1 O0 P0 116.3(5) . . ?
C7 O00E P1 114(8) . . ?
C7 O00E P0 145(10) . . ?
P0 O00E P1 32(4) . . ?
O4 O00K O1 139.6(5) . . ?
O4 O00K C13 68.1(4) . . ?
O4 O00K P0 54.6(4) . . ?
C13 O00K O1 152.2(5) . . ?
C13 O00K P0 111.5(5) . . ?
P0 O00K O1 91.0(3) . . ?
P1 P0 O3 81(2) . . ?
P1 P0 O2 81.5(3) . . ?
P1 P0 O4 90.2(3) . . ?
P1 P0 O0 56.2(4) . . ?
P1 P0 O00E 81(5) . . ?
P1 P0 O00K 50.3(3) . . ?
P1 P0 O00N 156.0(4) . . ?
O3 P0 O0 95(3) . . ?
O3 P0 O00E 0(8) . . ?
O3 P0 O00K 99(3) . . ?
O2 P0 O3 110(4) . . ?
O2 P0 O0 26.9(2) . . ?
O2 P0 O00E 110(7) . . ?
O2 P0 O00K 118.2(4) . . ?
O4 P0 O3 121(4) . . ?
O4 P0 O2 125.8(3) . . ?
O4 P0 O0 127.1(4) . . ?
O4 P0 O00E 121(7) . . ?
O4 P0 O00K 41.4(3) . . ?
O4 P0 O00N 74.9(3) . . ?
O00E P0 O0 95(6) . . ?
O00E P0 O00K 99(6) . . ?
O00K P0 O0 100.8(4) . . ?
O00N P0 O3 122(2) . . ?
O00N P0 O2 92.0(4) . . ?
O00N P0 O0 118.9(4) . . ?
O00N P0 O00E 123(5) . . ?
O00N P0 O00K 116.1(4) . . ?

loop_
_geom_bond_atom_site_label_1
_geom_bond_atom_site_label_2
_geom_bond_distance
_geom_bond_site_symmetry_2
_geom_bond_publ_flag
P7 P6 2.1050(12) . ?
P7 C14 1.746(3) . ?
P6 C13 1.715(3) . ?
P3 P2 2.1045(13) . ?
P3 C2 1.743(3) . ?
P4 P5 2.1181(16) . ?
P4 C7 1.708(4) . ?
P5 C12 1.737(4) . ?
P2 C1 1.708(4) . ?
P1 O3 1.66(10) . ?
P1 O2 1.577(4) . ?
P1 O4 1.580(4) . ?
P1 O1 1.444(4) . ?
P1 O0 1.325(8) . ?
P1 O00E 1.66(19) . ?
P1 P0 0.899(3) . ?
O3 C7 1.39(9) . ?
O3 P0 1.53(10) . ?
N2 C7 1.374(4) . ?
N2 C12 1.398(4) . ?
N2 C8 1.390(4) . ?
N3 C14 1.391(4) . ?
N3 C18 1.401(4) . ?
N3 C13 1.362(4) . ?
N1 C6 1.387(4) . ?
N1 C2 1.397(4) . ?
N1 C1 1.371(4) . ?
O2 C1 1.389(5) . ?
O2 O0 0.721(6) . ?
O2 P0 1.436(5) . ?
C14 C15 1.413(4) . ?
C7 O00E 1.38(16) . ?
C12 C11 1.414(5) . ?
C5 H5 0.9300 . ?
C5 C6 1.342(4) . ?
C5 C4 1.413(4) . ?
C6 H6 0.9300 . ?
O4 C13 1.462(5) . ?
O4 O00K 1.052(7) . ?
O4 P0 1.296(4) . ?
C2 C3 1.414(4) . ?
C8 H8 0.9300 . ?
C8 C9 1.350(4) . ?
O1 O00K 1.694(7) . ?
C15 H15 0.9300 . ?
C15 C16 1.364(5) . ?
C4 H4 0.9300 . ?
C4 C3 1.352(5) . ?
C10 H10 0.9300 . ?
C10 C9 1.406(5) . ?
C10 C11 1.355(5) . ?
C9 H9 0.9300 . ?
C17 H17 0.9300 . ?
C17 C18 1.334(5) . ?
C17 C16 1.407(4) . ?
C11 H11 0.9300 . ?
C3 H3 0.9300 . ?
C18 H18 0.9300 . ?
C16 H16 0.9300 . ?
C13 O00K 1.480(6) . ?
C1 O0 1.530(8) . ?
O0 P0 1.594(8) . ?
O00E P0 1.5(2) . ?
O00K P0 1.581(7) . ?
O00N P0 1.429(7) . ?

loop_
_geom_torsion_atom_site_label_1
_geom_torsion_atom_site_label_2
_geom_torsion_atom_site_label_3
_geom_torsion_atom_site_label_4
_geom_torsion
_geom_torsion_site_symmetry_1
_geom_torsion_site_symmetry_2
_geom_torsion_site_symmetry_3
_geom_torsion_site_symmetry_4
_geom_torsion_publ_flag
P7 P6 C13 N3 0.4(4) . . . . ?
P7 P6 C13 O4 -162.2(4) . . . . ?
P7 P6 C13 O00K 147.8(4) . . . . ?
P7 C14 C15 C16 179.1(3) . . . . ?
P6 P7 C14 N3 0.1(2) . . . . ?
P6 P7 C14 C15 -178.9(3) . . . . ?
P6 C13 O00K O4 110.3(4) . . . . ?
P6 C13 O00K O1 -65.4(11) . . . . ?
P6 C13 O00K P0 76.3(5) . . . . ?
P3 P2 C1 N1 1.6(4) . . . . ?
P3 P2 C1 O2 -167.8(4) . . . . ?
P3 P2 C1 O0 157.4(5) . . . . ?
P3 C2 C3 C4 179.8(3) . . . . ?
P4 P5 C12 N2 1.1(2) . . . . ?
P4 P5 C12 C11 -179.5(3) . . . . ?
P4 C7 O00E P1 64(14) . . . . ?
P4 C7 O00E P0 73(25) . . . . ?
P5 P4 C7 O3 176(5) . . . . ?
P5 P4 C7 N2 -0.6(2) . . . . ?
P5 P4 C7 O00E 176(9) . . . . ?
P5 C12 C11 C10 -177.5(3) . . . . ?
P2 P3 C2 N1 -0.3(3) . . . . ?
P2 P3 C2 C3 178.9(3) . . . . ?
P2 C1 O0 P1 24.6(10) . . . . ?
P2 C1 O0 O2 103.4(9) . . . . ?
P2 C1 O0 P0 63.2(7) . . . . ?
P1 O3 C7 P4 64(7) . . . . ?
P1 O3 C7 N2 -119(5) . . . . ?
P1 O3 C7 O00E -10(100) . . . . ?
P1 O3 P0 O2 77.5(13) . . . . ?
P1 O3 P0 O4 -84.9(17) . . . . ?
P1 O3 P0 O0 54.7(9) . . . . ?
P1 O3 P0 O00E 16(100) . . . . ?
P1 O3 P0 O00K -47.2(10) . . . . ?
P1 O3 P0 O00N -176.3(18) . . . . ?
P1 O2 C1 P2 -48.4(6) . . . . ?
P1 O2 C1 N1 141.3(3) . . . . ?
P1 O2 C1 O0 48.9(7) . . . . ?
P1 O2 O0 C1 -127.6(4) . . . . ?
P1 O2 O0 P0 12.5(5) . . . . ?
P1 O2 P0 O3 -77(3) . . . . ?
P1 O2 P0 O4 84.1(5) . . . . ?
P1 O2 P0 O0 -18.6(8) . . . . ?
P1 O2 P0 O00E -77(5) . . . . ?
P1 O2 P0 O00K 35.5(4) . . . . ?
P1 O2 P0 O00N 156.8(4) . . . . ?
P1 O4 C13 P6 -73.2(4) . . . . ?
P1 O4 C13 N3 122.7(3) . . . . ?
P1 O4 C13 O00K 24.7(4) . . . . ?
P1 O4 O00K O1 26.3(5) . . . . ?
P1 O4 O00K C13 -150.6(4) . . . . ?
P1 O4 O00K P0 -10.2(3) . . . . ?
P1 O4 P0 O3 80(3) . . . . ?
P1 O4 P0 O2 -79.6(5) . . . . ?
P1 O4 P0 O0 -46.0(5) . . . . ?
P1 O4 P0 O00E 80(5) . . . . ?
P1 O4 P0 O00K 13.9(4) . . . . ?
P1 O4 P0 O00N -161.0(3) . . . . ?
P1 O1 O00K O4 -32.1(7) . . . . ?
P1 O1 O00K C13 141.8(11) . . . . ?
P1 O1 O00K P0 -3.02(13) . . . . ?
P1 O0 P0 O3 -76(3) . . . . ?
P1 O0 P0 O2 157.6(10) . . . . ?
P1 O0 P0 O4 60.0(5) . . . . ?
P1 O0 P0 O00E -76(6) . . . . ?
P1 O0 P0 O00K 24.3(4) . . . . ?
P1 O0 P0 O00N 152.5(4) . . . . ?
P1 O00E P0 O3 -164(100) . . . . ?
P1 O00E P0 O2 77(2) . . . . ?
P1 O00E P0 O4 -85(3) . . . . ?
P1 O00E P0 O0 54.7(15) . . . . ?
P1 O00E P0 O00K -47.1(19) . . . . ?
P1 O00E P0 O00N -176(3) . . . . ?
O3 P1 O2 C1 -163(3) . . . . ?
O3 P1 O2 O0 -99(3) . . . . ?
O3 P1 O2 P0 59(3) . . . . ?
O3 P1 O4 C13 79(3) . . . . ?
O3 P1 O4 O00K 110(3) . . . . ?
O3 P1 O4 P0 -52(3) . . . . ?
O3 P1 O1 O00K -107(4) . . . . ?
O3 P1 O0 O2 86(3) . . . . ?
O3 P1 O0 C1 149(3) . . . . ?
O3 P1 O0 P0 66(3) . . . . ?
O3 P1 O00E C7 -178(100) . . . . ?
O3 P1 O00E P0 12(100) . . . . ?
O3 P1 P0 O2 -112(4) . . . . ?
O3 P1 P0 O4 122(4) . . . . ?
O3 P1 P0 O0 -102(4) . . . . ?
O3 P1 P0 O00E 0(11) . . . . ?
O3 P1 P0 O00K 110(4) . . . . ?
O3 P1 P0 O00N 172(4) . . . . ?
O3 C7 O00E P1 170(100) . . . . ?
O3 C7 O00E P0 179(100) . . . . ?
N2 C7 O00E P1 -119(9) . . . . ?
N2 C7 O00E P0 -110(21) . . . . ?
N2 C12 C11 C10 1.9(5) . . . . ?
N2 C8 C9 C10 1.3(4) . . . . ?
N3 C14 C15 C16 0.1(5) . . . . ?
N3 C13 O00K O4 -99.3(5) . . . . ?
N3 C13 O00K O1 85.0(10) . . . . ?
N3 C13 O00K P0 -133.3(4) . . . . ?
N1 C2 C3 C4 -1.0(5) . . . . ?
N1 C1 O0 P1 -177.3(6) . . . . ?
N1 C1 O0 O2 -98.5(8) . . . . ?
N1 C1 O0 P0 -138.7(5) . . . . ?
O2 P1 O3 C7 113(6) . . . . ?
O2 P1 O3 P0 -57.4(17) . . . . ?
O2 P1 O4 C13 179.1(3) . . . . ?
O2 P1 O4 O00K -150.4(5) . . . . ?
O2 P1 O4 P0 47.7(3) . . . . ?
O2 P1 O1 O00K 135.0(4) . . . . ?
O2 P1 O0 C1 63.5(8) . . . . ?
O2 P1 O0 P0 -20.2(9) . . . . ?
O2 P1 O00E C7 113(11) . . . . ?
O2 P1 O00E P0 -57(3) . . . . ?
O2 P1 P0 O3 112(4) . . . . ?
O2 P1 P0 O4 -126.3(3) . . . . ?
O2 P1 P0 O0 10.0(4) . . . . ?
O2 P1 P0 O00E 112(7) . . . . ?
O2 P1 P0 O00K -138.2(3) . . . . ?
O2 P1 P0 O00N -75.6(8) . . . . ?
O2 C1 O0 P1 -78.8(9) . . . . ?
O2 C1 O0 P0 -40.1(6) . . . . ?
O2 O0 P0 P1 -157.6(10) . . . . ?
O2 O0 P0 O3 126(3) . . . . ?
O2 O0 P0 O4 -97.6(9) . . . . ?
O2 O0 P0 O00E 126(6) . . . . ?
O2 O0 P0 O00K -133.3(8) . . . . ?
O2 O0 P0 O00N -5.2(10) . . . . ?
C14 N3 C18 C17 2.9(5) . . . . ?
C14 N3 C13 P6 -0.4(5) . . . . ?
C14 N3 C13 O4 164.3(3) . . . . ?
C14 N3 C13 O00K -150.5(4) . . . . ?
C14 C15 C16 C17 1.6(5) . . . . ?
C7 O3 P0 P1 -16(12) . . . . ?
C7 O3 P0 O2 62(13) . . . . ?
C7 O3 P0 O4 -101(12) . . . . ?
C7 O3 P0 O0 39(12) . . . . ?
C7 O3 P0 O00E 0(100) . . . . ?
C7 O3 P0 O00K -63(12) . . . . ?
C7 O3 P0 O00N 168(10) . . . . ?
C7 N2 C12 P5 -1.7(3) . . . . ?
C7 N2 C12 C11 178.8(3) . . . . ?
C7 N2 C8 C9 179.6(3) . . . . ?
C7 O00E P0 P1 -16(22) . . . . ?
C7 O00E P0 O3 -180(100) . . . . ?
C7 O00E P0 O2 62(24) . . . . ?
C7 O00E P0 O4 -100(23) . . . . ?
C7 O00E P0 O0 39(23) . . . . ?
C7 O00E P0 O00K -63(23) . . . . ?
C7 O00E P0 O00N 168(19) . . . . ?
C12 N2 C7 P4 1.4(4) . . . . ?
C12 N2 C7 O3 -175(4) . . . . ?
C12 N2 C7 O00E -176(8) . . . . ?
C12 N2 C8 C9 -0.8(4) . . . . ?
C5 C4 C3 C2 -0.9(5) . . . . ?
C6 N1 C2 P3 -178.5(2) . . . . ?
C6 N1 C2 C3 2.2(5) . . . . ?
C6 N1 C1 P2 177.8(3) . . . . ?
C6 N1 C1 O2 -11.4(6) . . . . ?
C6 N1 C1 O0 18.7(6) . . . . ?
C6 C5 C4 C3 1.7(5) . . . . ?
O4 P1 O3 C7 -145(5) . . . . ?
O4 P1 O3 P0 45(2) . . . . ?
O4 P1 O2 C1 95.9(4) . . . . ?
O4 P1 O2 O0 160.2(9) . . . . ?
O4 P1 O2 P0 -42.3(2) . . . . ?
O4 P1 O1 O00K 15.0(3) . . . . ?
O4 P1 O0 O2 -24.3(11) . . . . ?
O4 P1 O0 C1 39.2(9) . . . . ?
O4 P1 O0 P0 -44.5(4) . . . . ?
O4 P1 O00E C7 -145(10) . . . . ?
O4 P1 O00E P0 45(4) . . . . ?
O4 P1 P0 O3 -122(4) . . . . ?
O4 P1 P0 O2 126.3(3) . . . . ?
O4 P1 P0 O0 136.3(4) . . . . ?
O4 P1 P0 O00E -122(7) . . . . ?
O4 P1 P0 O00K -12.0(3) . . . . ?
O4 P1 P0 O00N 50.7(8) . . . . ?
O4 C13 O00K O1 -175.7(12) . . . . ?
O4 C13 O00K P0 -34.0(3) . . . . ?
O4 O00K P0 P1 161.7(5) . . . . ?
O4 O00K P0 O3 -128(3) . . . . ?
O4 O00K P0 O2 113.4(4) . . . . ?
O4 O00K P0 O0 135.3(4) . . . . ?
O4 O00K P0 O00E -128(6) . . . . ?
O4 O00K P0 O00N 5.4(5) . . . . ?
C2 N1 C6 C5 -1.5(5) . . . . ?
C2 N1 C1 P2 -2.0(5) . . . . ?
C2 N1 C1 O2 168.8(3) . . . . ?
C2 N1 C1 O0 -161.1(4) . . . . ?
C8 N2 C7 P4 -179.0(2) . . . . ?
C8 N2 C7 O3 4(4) . . . . ?
C8 N2 C7 O00E 4(8) . . . . ?
C8 N2 C12 P5 178.7(2) . . . . ?
C8 N2 C12 C11 -0.7(4) . . . . ?
O1 P1 O3 C7 -15(8) . . . . ?
O1 P1 O3 P0 175.1(6) . . . . ?
O1 P1 O2 C1 -32.7(5) . . . . ?
O1 P1 O2 O0 31.6(10) . . . . ?
O1 P1 O2 P0 -170.9(3) . . . . ?
O1 P1 O4 C13 -52.9(3) . . . . ?
O1 P1 O4 O00K -22.4(5) . . . . ?
O1 P1 O4 P0 175.7(3) . . . . ?
O1 P1 O0 O2 -152.0(8) . . . . ?
O1 P1 O0 C1 -88.5(7) . . . . ?
O1 P1 O0 P0 -172.2(2) . . . . ?
O1 P1 O00E C7 -15(15) . . . . ?
O1 P1 O00E P0 175.1(10) . . . . ?
O1 O00K P0 P1 4.5(2) . . . . ?
O1 O00K P0 O3 75(3) . . . . ?
O1 O00K P0 O2 -43.9(5) . . . . ?
O1 O00K P0 O4 -157.3(5) . . . . ?
O1 O00K P0 O0 -22.0(4) . . . . ?
O1 O00K P0 O00E 75(6) . . . . ?
O1 O00K P0 O00N -151.9(4) . . . . ?
C4 C5 C6 N1 -0.5(5) . . . . ?
C9 C10 C11 C12 -1.4(5) . . . . ?
C11 C10 C9 C8 -0.2(5) . . . . ?
C18 N3 C14 P7 178.6(3) . . . . ?
C18 N3 C14 C15 -2.3(5) . . . . ?
C18 N3 C13 P6 -178.8(3) . . . . ?
C18 N3 C13 O4 -14.0(5) . . . . ?
C18 N3 C13 O00K 31.2(6) . . . . ?
C18 C17 C16 C15 -1.0(5) . . . . ?
C16 C17 C18 N3 -1.2(6) . . . . ?
C13 N3 C14 P7 0.2(4) . . . . ?
C13 N3 C14 C15 179.3(3) . . . . ?
C13 N3 C18 C17 -178.8(4) . . . . ?
C13 O4 O00K O1 176.9(8) . . . . ?
C13 O4 O00K P0 140.3(3) . . . . ?
C13 O4 P0 P1 -69.2(5) . . . . ?
C13 O4 P0 O3 11(3) . . . . ?
C13 O4 P0 O2 -148.8(4) . . . . ?
C13 O4 P0 O0 -115.2(5) . . . . ?
C13 O4 P0 O00E 11(5) . . . . ?
C13 O4 P0 O00K -55.2(5) . . . . ?
C13 O4 P0 O00N 129.8(5) . . . . ?
C13 O00K P0 P1 -158.7(6) . . . . ?
C13 O00K P0 O3 -88(3) . . . . ?
C13 O00K P0 O2 152.9(4) . . . . ?
C13 O00K P0 O4 39.5(4) . . . . ?
C13 O00K P0 O0 174.8(4) . . . . ?
C13 O00K P0 O00E -88(6) . . . . ?
C13 O00K P0 O00N 45.0(5) . . . . ?
C1 N1 C6 C5 178.7(3) . . . . ?
C1 N1 C2 P3 1.3(4) . . . . ?
C1 N1 C2 C3 -178.0(3) . . . . ?
C1 O2 O0 P1 127.6(4) . . . . ?
C1 O2 O0 P0 140.1(3) . . . . ?
C1 O2 P0 P1 -65.1(7) . . . . ?
C1 O2 P0 O3 -143(3) . . . . ?
C1 O2 P0 O4 18.9(10) . . . . ?
C1 O2 P0 O0 -83.8(10) . . . . ?
C1 O2 P0 O00E -142(5) . . . . ?
C1 O2 P0 O00K -29.6(9) . . . . ?
C1 O2 P0 O00N 91.7(7) . . . . ?
C1 O0 P0 P1 -117.2(6) . . . . ?
C1 O0 P0 O3 167(3) . . . . ?
C1 O0 P0 O2 40.5(6) . . . . ?
C1 O0 P0 O4 -57.2(8) . . . . ?
C1 O0 P0 O00E 167(6) . . . . ?
C1 O0 P0 O00K -92.8(6) . . . . ?
C1 O0 P0 O00N 35.3(8) . . . . ?
O0 P1 O3 C7 86(6) . . . . ?
O0 P1 O3 P0 -84.6(16) . . . . ?
O0 P1 O2 C1 -64.3(9) . . . . ?
O0 P1 O2 P0 157.5(10) . . . . ?
O0 P1 O4 C13 -169.9(5) . . . . ?
O0 P1 O4 O00K -139.4(6) . . . . ?
O0 P1 O4 P0 58.7(5) . . . . ?
O0 P1 O1 O00K 148.8(4) . . . . ?
O0 P1 O00E C7 86(11) . . . . ?
O0 P1 O00E P0 -85(3) . . . . ?
O0 P1 P0 O3 102(4) . . . . ?
O0 P1 P0 O2 -10.0(4) . . . . ?
O0 P1 P0 O4 -136.3(4) . . . . ?
O0 P1 P0 O00E 102(7) . . . . ?
O0 P1 P0 O00K -148.2(4) . . . . ?
O0 P1 P0 O00N -85.6(9) . . . . ?
O0 O2 C1 P2 -97.3(9) . . . . ?
O0 O2 C1 N1 92.5(9) . . . . ?
O0 O2 P0 P1 18.6(8) . . . . ?
O0 O2 P0 O3 -59(3) . . . . ?
O0 O2 P0 O4 102.7(9) . . . . ?
O0 O2 P0 O00E -59(5) . . . . ?
O0 O2 P0 O00K 54.2(9) . . . . ?
O0 O2 P0 O00N 175.5(9) . . . . ?
O00E P1 O3 C7 2(100) . . . . ?
O00E P1 O3 P0 -168(100) . . . . ?
O00E P1 O2 C1 -163(5) . . . . ?
O00E P1 O2 O0 -98(5) . . . . ?
O00E P1 O2 P0 59(5) . . . . ?
O00E P1 O4 C13 79(6) . . . . ?
O00E P1 O4 O00K 110(6) . . . . ?
O00E P1 O4 P0 -52(6) . . . . ?
O00E P1 O1 O00K -107(7) . . . . ?
O00E P1 O0 O2 86(5) . . . . ?
O00E P1 O0 C1 150(5) . . . . ?
O00E P1 O0 P0 66(5) . . . . ?
O00E P1 P0 O3 0(11) . . . . ?
O00E P1 P0 O2 -112(7) . . . . ?
O00E P1 P0 O4 122(7) . . . . ?
O00E P1 P0 O0 -102(7) . . . . ?
O00E P1 P0 O00K 110(7) . . . . ?
O00E P1 P0 O00N 172(7) . . . . ?
O00K O4 C13 P6 -97.9(5) . . . . ?
O00K O4 C13 N3 98.1(5) . . . . ?
O00K O4 P0 P1 -13.9(4) . . . . ?
O00K O4 P0 O3 66(3) . . . . ?
O00K O4 P0 O2 -93.6(6) . . . . ?
O00K O4 P0 O0 -60.0(6) . . . . ?
O00K O4 P0 O00E 66(5) . . . . ?
O00K O4 P0 O00N -175.0(5) . . . . ?
P0 P1 O3 C7 170(7) . . . . ?
P0 P1 O2 C1 138.2(5) . . . . ?
P0 P1 O2 O0 -157.5(10) . . . . ?
P0 P1 O4 C13 131.4(4) . . . . ?
P0 P1 O4 O00K 161.9(5) . . . . ?
P0 P1 O0 O2 20.2(9) . . . . ?
P0 P1 O0 C1 83.6(7) . . . . ?
P0 P1 O00E C7 170(14) . . . . ?
P0 O3 C7 P4 73(13) . . . . ?
P0 O3 C7 N2 -110(11) . . . . ?
P0 O3 C7 O00E -1(100) . . . . ?
P0 O2 C1 P2 -12.8(9) . . . . ?
P0 O2 C1 N1 177.0(6) . . . . ?
P0 O2 C1 O0 84.5(10) . . . . ?
P0 O2 O0 P1 -12.5(5) . . . . ?
P0 O2 O0 C1 -140.1(3) . . . . ?
P0 O4 C13 P6 -37.5(7) . . . . ?
P0 O4 C13 N3 158.5(4) . . . . ?
P0 O4 C13 O00K 60.4(6) . . . . ?
P0 O4 O00K O1 36.6(8) . . . . ?
P0 O4 O00K C13 -140.3(3) . . . . ?
